data_2200616
loop_
_publ_author_name
'Bond, Andrew D.'
'Davies, John E.'

_publ_section_title
;
 \g-Terpinene
;
_journal_issue 11
_journal_name_full 'Acta Crystallographica Section E'
_journal_page_first o1032
_journal_page_last o1033
_journal_paper_doi 10.1107/S1600536801016920
_journal_volume 57
_journal_year 2001
_chemical_formula_iupac 'C10 H16'
_chemical_formula_moiety 'C10 H16'
_chemical_formula_sum 'C10 H16'
_chemical_formula_weight 136.23
_chemical_name_common \g-Terpinene
_chemical_name_systematic
;
 1-isopropyl-4-methyl-1,4-cyclohexadiene
;
_space_group_IT_number 62
_symmetry_cell_setting orthorhombic
_symmetry_space_group_name_Hall '-P 2ac 2n'
_symmetry_space_group_name_H-M 'P n m a'
_cell_angle_alpha 90.00
_cell_angle_beta 90.00
_cell_angle_gamma 90.00
_cell_formula_units_Z 4
_cell_length_a 18.1968(13)
_cell_length_b 7.2601(5)
_cell_length_c 6.7498(3)
_cell_measurement_reflns_used 4398
_cell_measurement_temperature 150(2)
_cell_measurement_theta_max 27.48
_cell_measurement_theta_min 1.00
_cell_volume 891.72(10)
_computing_cell_refinement 'HKL SCALEPACK (Otwinowski & Minor, 1997)'
_computing_data_collection 'COLLECT (Nonius, 1998)'
_computing_data_reduction 'HKL DENZO (Otwinowski & Minor, 1997) and SCALEPACK'
_computing_molecular_graphics 'XP (Sheldrick, 1993) and CAMERON (Watkin et al., 1996)'
_computing_publication_material SHELXL97
_computing_structure_refinement 'SHELXL97 (Sheldrick, 1997)'
_computing_structure_solution 'SIR92 (Altomare et al., 1994)'
_diffrn_ambient_temperature 150(2)
_diffrn_measured_fraction_theta_full .996
_diffrn_measured_fraction_theta_max .996
_diffrn_measurement_device_type 'Nonius KappaCCD'
_diffrn_measurement_method 'Thin-slice \w and \f'
_diffrn_radiation_source 'fine-focus sealed tube'
_diffrn_radiation_type MoK\a
_diffrn_radiation_wavelength .7107
_diffrn_reflns_av_R_equivalents .0556
_diffrn_reflns_av_sigmaI/netI .0381
_diffrn_reflns_limit_h_max 23
_diffrn_reflns_limit_h_min -21
_diffrn_reflns_limit_k_max 9
_diffrn_reflns_limit_k_min -7
_diffrn_reflns_limit_l_max 7
_diffrn_reflns_limit_l_min -8
_diffrn_reflns_number 5877
_diffrn_reflns_theta_full 27.48
_diffrn_reflns_theta_max 27.48
_diffrn_reflns_theta_min 3.59
_diffrn_standards_number 0
_exptl_absorpt_coefficient_mu .056
_exptl_absorpt_correction_T_max .986
_exptl_absorpt_correction_T_min .809
_exptl_absorpt_correction_type multi-scan
_exptl_absorpt_process_details '(SORTAV; Blessing, 1995)'
_exptl_crystal_colour colourless
_exptl_crystal_density_diffrn 1.015
_exptl_crystal_density_method 'not measured'
_exptl_crystal_description cylinder
_exptl_crystal_F_000 304
_exptl_crystal_size_rad .15
_refine_diff_density_max .192
_refine_diff_density_min -.225
_refine_ls_extinction_method none
_refine_ls_goodness_of_fit_ref 1.062
_refine_ls_hydrogen_treatment constr
_refine_ls_matrix_type full
_refine_ls_number_parameters 70
_refine_ls_number_reflns 1102
_refine_ls_number_restraints 0
_refine_ls_restrained_S_all 1.062
_refine_ls_R_factor_all .0692
_refine_ls_R_factor_gt .0489
_refine_ls_shift/su_max .001
_refine_ls_shift/su_mean .000
_refine_ls_structure_factor_coef Fsqd
_refine_ls_weighting_details 'calc w = 1/[\s^2^(Fo^2^)+(0.0688P)^2^+0.1715P] where P = (Fo^2^+2Fc^2^)/3'
_refine_ls_weighting_scheme calc
_refine_ls_wR_factor_ref .1393
_reflns_number_gt 829
_reflns_number_total 1102
_reflns_threshold_expression I>2\s(I)
_cod_data_source_file cf6113.cif
_cod_data_source_block I
_cod_depositor_comments
;
The following automatic conversions were performed:
'_symmetry_cell_setting' value 'Orthorhombic' changed to 'orthorhombic'
according to '/home/saulius/struct/CIF-dictionaries/cif_core.dic'
dictionary named 'cif_core.dic' version 2.4.1 from 2010-06-29.

Automatic conversion script
Id: cif_fix_enum 1527 2010-12-29 10:47:43Z saulius 

The following automatic conversions were performed:

'_symmetry_cell_setting' value 'Orthorhombic' changed to
'orthorhombic' according to
/home/saulius/struct/CIF-dictionaries/cif_core.dic dictionary named
'cif_core.dic' version 2.4.1 from 2010-06-29.

Automatic conversion script
Id: cif_fix_values 1715 2011-07-08 13:25:40Z adriana 
;
_cod_database_code 2200616
_cod_database_fobs_code 2200616

loop_
_symmetry_equiv_pos_as_xyz
'x, y, z'
'-x+1/2, -y, z+1/2'
'-x, y+1/2, -z'
'x+1/2, -y+1/2, -z+1/2'
'-x, -y, -z'
'x-1/2, y, -z-1/2'
'x, -y-1/2, z'
'-x-1/2, y-1/2, z-1/2'

loop_
_atom_site_label
_atom_site_fract_x
_atom_site_fract_y
_atom_site_fract_z
_atom_site_U_iso_or_equiv
_atom_site_adp_type
_atom_site_calc_flag
_atom_site_refinement_flags
_atom_site_occupancy
_atom_site_disorder_assembly
_atom_site_disorder_group
_atom_site_type_symbol
C1 1.02376(10) .2500 .3824(3) .0310(4) Uani d S 1 . . C
C2 1.02268(10) .2500 .1860(3) .0314(4) Uani d S 1 . . C
H2 1.0685 .2500 .1187 .038 Uiso calc SR 1 . . H
C3 .95400(9) .2500 .0626(2) .0301(4) Uani d S 1 . . C
H3 .9554(7) .139(2) -.0279(19) .036 Uiso d . 1 . . H
C4 .88415(9) .2500 .1816(2) .0244(4) Uani d S 1 . . C
C5 .88555(10) .2500 .3789(2) .0285(4) Uani d S 1 . . C
H5 .8398 .2500 .4467 .034 Uiso calc SR 1 . . H
C6 .95421(10) .2500 .5016(3) .0322(5) Uani d S 1 . . C
H6 .9537(8) .139(2) .5946(19) .039 Uiso d . 1 . . H
C7 1.09428(13) .2500 .4999(4) .0453(6) Uani d S 1 . . C
H7A 1.1403(15) .2500 .411(4) .068 Uiso d S 1 . . H
H7B 1.0948(10) .363(3) .585(2) .068 Uiso d . 1 . . H
C8 .81188(9) .2500 .0692(2) .0283(4) Uani d S 1 . . C
H8 .7716 .2500 .1699 .034 Uiso calc SR 1 . . H
C9 .80236(7) .4234(2) -.0569(2) .0406(4) Uani d . 1 . . C
H9A .7528 .4252 -.1137 .061 Uiso calc R 1 . . H
H9B .8388 .4233 -.1639 .061 Uiso calc R 1 . . H
H9C .8094 .5327 .0261 .061 Uiso calc R 1 . . H

loop_
_atom_site_aniso_label
_atom_site_aniso_U_11
_atom_site_aniso_U_22
_atom_site_aniso_U_33
_atom_site_aniso_U_12
_atom_site_aniso_U_13
_atom_site_aniso_U_23
C1 .0365(10) .0192(9) .0373(10) .000 -.0112(7) .000
C2 .0285(9) .0297(10) .0359(10) .000 -.0009(7) .000
C3 .0309(9) .0366(10) .0226(8) .000 .0003(7) .000
C4 .0301(9) .0211(8) .0221(8) .000 .0006(6) .000
C5 .0347(9) .0277(9) .0231(8) .000 .0026(7) .000
C6 .0486(11) .0262(10) .0216(8) .000 -.0071(7) .000
C7 .0488(12) .0324(11) .0548(13) .000 -.0247(10) .000
C8 .0266(8) .0326(10) .0256(8) .000 -.0003(6) .000
C9 .0361(7) .0469(9) .0390(7) .0057(6) -.0043(5) .0103(6)

loop_
_atom_type_symbol
_atom_type_description
_atom_type_scat_dispersion_real
_atom_type_scat_dispersion_imag
_atom_type_scat_source
C C .0033 .0016 'International Tables Vol C Tables 4.2.6.8 and 6.1.1.4'
H H .0000 .0000 'International Tables Vol C Tables 4.2.6.8 and 6.1.1.4'

loop_
_geom_angle_atom_site_label_1
_geom_angle_atom_site_label_2
_geom_angle_atom_site_label_3
_geom_angle_site_symmetry_1
_geom_angle_site_symmetry_3
_geom_angle
_geom_angle_publ_flag
C2 C1 C6 . . 121.58(15) no
C2 C1 C7 . . 122.55(18) no
C6 C1 C7 . . 115.87(16) no
C1 C2 C3 . . 124.52(16) no
C2 C3 C4 . . 114.05(14) no
C5 C4 C3 . . 121.18(15) no
C5 C4 C8 . . 121.08(15) no
C3 C4 C8 . . 117.74(13) no
C4 C5 C6 . . 124.64(16) no
C5 C6 C1 . . 114.04(14) no
C4 C8 C9 . 7_565 112.10(9) no
C4 C8 C9 . . 112.10(9) no
C9 C8 C9 7_565 . 110.77(15) no

loop_
_geom_bond_atom_site_label_1
_geom_bond_atom_site_label_2
_geom_bond_site_symmetry_2
_geom_bond_distance
_geom_bond_publ_flag
C1 C2 . 1.326(2) no
C1 C6 . 1.499(3) no
C1 C7 . 1.508(2) no
C2 C3 . 1.502(2) no
C3 C4 . 1.503(2) no
C4 C5 . 1.332(2) no
C4 C8 . 1.518(2) no
C5 C6 . 1.499(2) no
C8 C9 7_565 1.5294(17) no
C8 C9 . 1.5294(17) no

loop_
_geom_torsion_atom_site_label_1
_geom_torsion_atom_site_label_2
_geom_torsion_atom_site_label_3
_geom_torsion_atom_site_label_4
_geom_torsion_site_symmetry_4
_geom_torsion
_geom_torsion_publ_flag
C6 C1 C2 C3 . .0 no
C7 C1 C2 C3 . 180.0 no
C1 C2 C3 C4 . .0 no
C2 C3 C4 C5 . .0 no
C2 C3 C4 C8 . 180.0 no
C3 C4 C5 C6 . .0 no
C8 C4 C5 C6 . 180.0 no
C4 C5 C6 C1 . .0 no
C2 C1 C6 C5 . .0 no
C7 C1 C6 C5 . 180.0 no
C5 C4 C8 C9 7_565 -117.34(10) no
C3 C4 C8 C9 7_565 62.66(10) no
C5 C4 C8 C9 . 117.34(10) no
C3 C4 C8 C9 . -62.66(10) no
